data_2018708
loop_
_publ_author_name
'Dal Bo, Fabrice'
'Hatert, Fr\'ed\'eric'

_publ_section_title
;
 Fe~6.67~(PO~4~)~5.35~(HPO~4~)~0.65~ and
 Fe~6.23~(PO~4~)~4.45~(HPO~4~)~1.55~: two new mixed-valence iron
 phosphates
;
_journal_coeditor_code FN3113
_journal_issue 12
_journal_name_full 'Acta Crystallographica Section C'
_journal_page_first i83
_journal_page_last i85
_journal_paper_doi 10.1107/S0108270112043016
_journal_volume 68
_journal_year 2012
_chemical_formula_analytical Fe^II^~2.228~Fe^III^~4~(PO~4~)6
_chemical_formula_iupac 'Fe6.23 (P O4)4.45 (H P O4)1.55'
_chemical_formula_moiety 'Fe6.23 H1.55 O24 P6'
_chemical_formula_sum 'Fe6.23 H1.55 O24 P6'
_chemical_formula_weight 919.26
_chemical_name_common 'Iron Phosphate'
_chemical_name_systematic
;
Heptairon tetraphosphate bis(hydrogen phosphate)
;
_space_group_crystal_system triclinic
_space_group_IT_number 2
_space_group_name_Hall '-P 1'
_space_group_name_H-M_alt 'P -1'
_symmetry_cell_setting triclinic
_symmetry_space_group_name_Hall '-P 1'
_symmetry_space_group_name_H-M 'P -1'
_atom_sites_solution_hydrogens geom
_atom_sites_solution_primary direct
_atom_sites_solution_secondary difmap
_cell_angle_alpha 105.303(3)
_cell_angle_beta 108.176(3)
_cell_angle_gamma 101.700(3)
_cell_formula_units_Z 1
_cell_length_a 6.3445(2)
_cell_length_b 7.9353(3)
_cell_length_c 9.2829(3)
_cell_measurement_reflns_used 11179
_cell_measurement_temperature 293.0
_cell_measurement_theta_max 30.4031
_cell_measurement_theta_min 2.4619
_cell_volume 407.03(3)
_computing_cell_refinement
;
CrysAlis PRO (Agilent, 2012)
;
_computing_data_collection
;
CrysAlis PRO (Agilent, 2012)
;
_computing_data_reduction
;
CrysAlis PRO (Agilent, 2012)
;
_computing_molecular_graphics
;
ATOMS (Dowty, 1993)
;
_computing_publication_material
;
OLEX2 (Dolomanov <i>et al.</i>, 2009)
;
_computing_structure_refinement 'SHELXL97 (Sheldrick, 2008)'
_computing_structure_solution 'SHELXS97 (Sheldrick, 2008)'
_diffrn_ambient_temperature 293
_diffrn_detector_area_resol_mean 16.0087
_diffrn_measured_fraction_theta_full 0.963
_diffrn_measured_fraction_theta_max 0.963
_diffrn_measurement_device_type 'Agilent Xcalibur Eos'
_diffrn_measurement_method '\w scans'
_diffrn_radiation_monochromator graphite
_diffrn_radiation_type 'Mo K\a'
_diffrn_radiation_wavelength 0.7107
_diffrn_reflns_av_R_equivalents 0.0310
_diffrn_reflns_limit_h_max 9
_diffrn_reflns_limit_h_min -9
_diffrn_reflns_limit_k_max 11
_diffrn_reflns_limit_k_min -11
_diffrn_reflns_limit_l_max 13
_diffrn_reflns_limit_l_min -13
_diffrn_reflns_number 21571
_diffrn_reflns_theta_full 30.47
_diffrn_reflns_theta_max 30.47
_diffrn_reflns_theta_min 2.47
_diffrn_standards_decay_% 0
_exptl_absorpt_coefficient_mu 6.131
_exptl_absorpt_correction_T_max 0.786
_exptl_absorpt_correction_T_min 0.573
_exptl_absorpt_correction_type analytical
_exptl_absorpt_process_details
;
[CrysAlis PRO (Agilent, 2012), based on expressions derived by
Clark & Reid (1995)]
;
_exptl_crystal_colour Black
_exptl_crystal_density_diffrn 3.750
_exptl_crystal_density_method 'not measured'
_exptl_crystal_description 'Isometric crystal'
_exptl_crystal_F_000 445.53
_exptl_crystal_size_max 0.1519
_exptl_crystal_size_mid 0.1035
_exptl_crystal_size_min 0.0577
_refine_diff_density_max 0.956
_refine_diff_density_min -0.677
_refine_ls_extinction_method none
_refine_ls_goodness_of_fit_ref 1.138
_refine_ls_matrix_type full
_refine_ls_number_parameters 170
_refine_ls_number_reflns 2378
_refine_ls_number_restraints 0
_refine_ls_restrained_S_all 1.138
_refine_ls_R_factor_all 0.0309
_refine_ls_R_factor_gt 0.0267
_refine_ls_shift/su_max 0.000
_refine_ls_shift/su_mean 0.000
_refine_ls_structure_factor_coef Fsqd
_refine_ls_weighting_details 'calc w=1/[\s^2^(Fo^2^)+(0.0503P)^2^+0.6294P] where P=(Fo^2^+2Fc^2^)/3'
_refine_ls_weighting_scheme calc
_refine_ls_wR_factor_gt 0.0831
_refine_ls_wR_factor_ref 0.0854
_reflns_number_gt 2167
_reflns_number_total 2378
_reflns_threshold_expression I>2sigma(I)
_cod_data_source_file fn3113.cif
_cod_data_source_block H347
_cod_original_cell_volume 407.03(2)
_cod_database_code 2018708
_cod_database_fobs_code 2018708

loop_
_space_group_symop_id
_space_group_symop_operation_xyz
1 'x, y, z'
2 '-x, -y, -z'

loop_
_atom_site_type_symbol
_atom_site_label
_atom_site_fract_x
_atom_site_fract_y
_atom_site_fract_z
_atom_site_U_iso_or_equiv
_atom_site_adp_type
_atom_site_calc_flag
_atom_site_refinement_flags
_atom_site_occupancy
_atom_site_symmetry_multiplicity
Fe Fe1 -0.61697(6) 0.45850(5) 0.11678(4) 0.00709(11) Uani d . 1 1
Fe Fe2 -0.04932(6) 0.27698(5) 0.47371(5) 0.00698(11) Uani d . 1 1
Fe Fe3 1.0000 1.0000 0.0000 0.00897(13) Uani d S 1 2
Fe Fe4 0.28654(11) 0.81443(9) 0.28898(8) 0.0096(2) Uani d P 0.614(2) 1
P P1 -0.09424(11) 0.40554(9) 0.16637(8) 0.00517(14) Uani d . 1 1
P P2 0.77367(11) 0.84989(9) 0.23196(8) 0.00504(13) Uani d . 1 1
P P3 -0.60279(11) 0.23246(9) 0.36786(8) 0.00614(14) Uani d . 1 1
O O1 -0.3109(3) 0.4594(3) 0.0836(2) 0.0071(4) Uani d . 1 1
O O2 0.1212(3) 0.5322(3) 0.1611(2) 0.0084(4) Uani d . 1 1
O O3 0.5450(3) 0.7327(3) 0.2271(2) 0.0081(3) Uani d . 1 1
O O4 -0.0673(3) 0.4494(3) 0.3459(2) 0.0072(3) Uani d . 1 1
O O5 0.7909(3) 1.0499(3) 0.2929(2) 0.0104(4) Uani d . 1 1
O O6 0.9837(3) 0.8120(3) 0.3417(2) 0.0085(4) Uani d . 1 1
O O7 0.7306(4) 0.9574(3) -0.2321(3) 0.0145(4) Uani d . 1 1
O O8 -0.5490(4) 0.3726(3) 0.2886(2) 0.0123(4) Uani d . 1 1
O O9 -0.3711(3) 0.2344(3) 0.4892(2) 0.0103(4) Uani d . 1 1
O O10 0.2474(3) 0.2797(3) 0.4626(2) 0.0118(4) Uani d . 1 1
O O11 0.7749(3) 0.8007(3) 0.0575(2) 0.0081(4) Uani d . 1 1
O O12 0.8785(4) 1.2081(3) 0.0811(3) 0.0139(4) Uani d . 1 1

loop_
_atom_site_aniso_label
_atom_site_aniso_U_11
_atom_site_aniso_U_22
_atom_site_aniso_U_33
_atom_site_aniso_U_12
_atom_site_aniso_U_13
_atom_site_aniso_U_23
Fe1 0.00555(19) 0.0090(2) 0.00715(19) 0.00150(14) 0.00292(14) 0.00362(15)
Fe2 0.00734(18) 0.00644(18) 0.00721(19) 0.00230(13) 0.00257(14) 0.00266(14)
Fe3 0.0105(3) 0.0075(2) 0.0098(3) 0.00357(19) 0.0047(2) 0.0030(2)
Fe4 0.0102(3) 0.0091(3) 0.0130(4) 0.0046(2) 0.0070(2) 0.0048(3)
P1 0.0052(3) 0.0058(3) 0.0052(3) 0.0020(2) 0.0025(2) 0.0020(2)
P2 0.0042(3) 0.0054(3) 0.0054(3) 0.0013(2) 0.0022(2) 0.0015(2)
P3 0.0053(3) 0.0072(3) 0.0072(3) 0.0024(2) 0.0030(2) 0.0035(2)
O1 0.0032(8) 0.0112(9) 0.0074(8) 0.0023(7) 0.0020(6) 0.0042(7)
O2 0.0071(8) 0.0108(9) 0.0090(9) 0.0027(7) 0.0048(7) 0.0041(7)
O3 0.0058(8) 0.0092(9) 0.0090(8) 0.0010(7) 0.0040(7) 0.0023(7)
O4 0.0091(8) 0.0078(8) 0.0058(8) 0.0032(7) 0.0034(7) 0.0032(7)
O5 0.0113(9) 0.0075(9) 0.0114(9) 0.0033(7) 0.0038(7) 0.0021(7)
O6 0.0055(8) 0.0118(9) 0.0089(8) 0.0035(7) 0.0023(7) 0.0047(7)
O7 0.0154(10) 0.0076(9) 0.0160(10) 0.0009(7) 0.0059(8) -0.0007(8)
O8 0.0124(9) 0.0135(9) 0.0111(9) 0.0018(7) 0.0027(7) 0.0086(8)
O9 0.0062(8) 0.0179(10) 0.0110(9) 0.0074(7) 0.0038(7) 0.0082(8)
O10 0.0080(9) 0.0203(10) 0.0103(9) 0.0075(8) 0.0061(7) 0.0048(8)
O11 0.0092(8) 0.0085(9) 0.0057(8) 0.0014(7) 0.0038(7) 0.0013(7)
O12 0.0219(10) 0.0086(9) 0.0135(10) 0.0065(8) 0.0097(8) 0.0028(8)

loop_
_atom_type_symbol
_atom_type_description
_atom_type_scat_dispersion_real
_atom_type_scat_dispersion_imag
_atom_type_scat_source
O O 0.0106 0.0060 'International Tables Vol C Tables 4.2.6.8 and 6.1.1.4'
Fe Fe 0.3463 0.8444 'International Tables Vol C Tables 4.2.6.8 and 6.1.1.4'
P P 0.1023 0.0942 'International Tables Vol C Tables 4.2.6.8 and 6.1.1.4'
H H 0.0000 0.0000 'International Tables Vol C Tables 4.2.6.8 and 6.1.1.4'

loop_
_exptl_crystal_face_index_h
_exptl_crystal_face_index_k
_exptl_crystal_face_index_l
_exptl_crystal_face_perp_dist
-8 1 9 0.0383
0 6 7 0.0279
5 -7 -7 0.0327
3 -5 -10 0.0312
6 1 -12 0.0269
3 -1 -12 0.0228
-3 -2 13 0.0305
-1 7 -12 0.0286
9 -3 -5 0.0191

loop_
_geom_angle_atom_site_label_1
_geom_angle_atom_site_label_2
_geom_angle_atom_site_label_3
_geom_angle_site_symmetry_1
_geom_angle_site_symmetry_3
_geom_angle
O1 Fe1 O1 . 2_465 82.31(8)
O1 Fe1 O11 . 2_565 89.06(8)
O3 Fe1 O1 1_455 2_465 79.82(8)
O3 Fe1 O1 1_455 . 83.24(8)
O3 Fe1 O11 1_455 2_565 161.92(8)
O2 Fe1 O1 1_455 . 164.01(8)
O2 Fe1 O1 1_455 2_465 90.55(8)
O2 Fe1 O3 1_455 1_455 81.42(8)
O2 Fe1 O11 1_455 2_565 104.31(8)
O11 Fe1 O1 2_565 2_465 82.96(8)
O8 Fe1 O1 . 2_465 176.45(9)
O8 Fe1 O1 . . 95.60(8)
O8 Fe1 O3 . 1_455 102.83(8)
O8 Fe1 O2 . 1_455 92.18(9)
O8 Fe1 O11 . 2_565 94.16(9)
O4 Fe2 O4 . 2_566 74.85(8)
O4 Fe2 O9 . . 100.32(8)
O5 Fe2 O4 1_445 2_566 167.77(8)
O5 Fe2 O4 1_445 . 97.53(8)
O5 Fe2 O6 1_445 2_666 101.47(8)
O5 Fe2 O9 1_445 . 82.49(9)
O6 Fe2 O4 2_666 2_566 86.23(8)
O6 Fe2 O4 2_666 . 160.96(8)
O6 Fe2 O9 2_666 . 81.21(8)
O9 Fe2 O4 . 2_566 89.40(8)
O10 Fe2 O4 . 2_566 96.57(8)
O10 Fe2 O4 . . 87.76(8)
O10 Fe2 O5 . 1_445 92.61(9)
O10 Fe2 O6 . 2_666 92.45(8)
O10 Fe2 O9 . . 171.01(9)
O11 Fe3 O11 2_775 . 180.0
O12 Fe3 O11 2_775 2_775 94.28(8)
O12 Fe3 O11 . 2_775 85.72(8)
O12 Fe3 O11 2_775 . 85.72(8)
O12 Fe3 O11 . . 94.28(8)
O12 Fe3 O12 2_775 . 180.00(10)
O12 Fe3 O7 2_775 . 97.10(8)
O12 Fe3 O7 . 2_775 97.10(8)
O12 Fe3 O7 . . 82.90(8)
O12 Fe3 O7 2_775 2_775 82.90(8)
O7 Fe3 O11 2_775 . 85.84(7)
O7 Fe3 O11 . . 94.16(7)
O7 Fe3 O11 . 2_775 85.84(7)
O7 Fe3 O11 2_775 2_775 94.16(7)
O7 Fe3 O7 2_775 . 180.0
O3 Fe4 O6 . 1_455 162.47(8)
O3 Fe4 O2 . . 78.04(8)
O3 Fe4 O9 . 2_566 96.77(8)
O2 Fe4 O6 . 1_455 85.71(8)
O2 Fe4 O9 . 2_566 90.12(8)
O9 Fe4 O6 2_566 1_455 76.56(7)
O7 Fe4 O3 2_675 . 107.08(9)
O7 Fe4 O6 2_675 1_455 88.87(8)
O7 Fe4 O2 2_675 . 133.66(9)
O7 Fe4 O9 2_675 2_566 132.99(9)
O3 P2 O6 . . 110.00(11)
O3 P2 O11 . . 110.02(11)
O5 P2 O3 . . 109.10(11)
O5 P2 O6 . . 110.91(11)
O5 P2 O11 . . 108.23(11)
O6 P2 O11 . . 108.56(11)
O1 P1 O4 . . 105.52(11)
O2 P1 O1 . . 107.80(11)
O2 P1 O4 . . 108.80(11)
O12 P1 O1 1_445 . 111.44(12)
O12 P1 O4 1_445 . 113.52(11)
O12 P1 O2 1_445 . 109.54(12)
O9 P3 O7 . 2_565 111.39(12)
O10 P3 O9 1_455 . 107.21(11)
O10 P3 O8 1_455 . 111.87(12)
O10 P3 O7 1_455 2_565 110.15(12)
O8 P3 O9 . . 108.64(11)
O8 P3 O7 . 2_565 107.60(12)

loop_
_geom_bond_atom_site_label_1
_geom_bond_atom_site_label_2
_geom_bond_site_symmetry_2
_geom_bond_distance
Fe1 O1 2_465 2.0792(19)
Fe1 O1 . 2.0576(18)
Fe1 O3 1_455 2.025(2)
Fe1 O2 1_455 1.9910(19)
Fe1 O11 2_565 2.0614(19)
Fe1 O8 . 1.8597(19)
Fe2 O4 . 2.0314(18)
Fe2 O4 2_566 2.1731(19)
Fe2 O5 1_445 1.922(2)
Fe2 O6 2_666 1.9805(19)
Fe2 O9 . 2.0573(19)
Fe2 O10 . 1.914(2)
Fe3 O11 2_775 2.1979(19)
Fe3 O11 . 2.1979(19)
Fe3 O12 . 2.027(2)
Fe3 O12 2_775 2.027(2)
Fe3 O7 2_775 2.182(2)
Fe3 O7 . 2.182(2)
Fe4 O3 . 2.064(2)
Fe4 O6 1_455 2.123(2)
Fe4 O2 . 2.096(2)
Fe4 O9 2_566 2.120(2)
Fe4 O7 2_675 2.029(2)
P2 O3 . 1.537(2)
P2 O5 . 1.506(2)
P2 O6 . 1.5427(19)
P2 O11 . 1.5652(19)
P1 O1 . 1.5542(19)
P1 O4 . 1.5559(19)
P1 O2 . 1.5462(19)
P1 O12 1_445 1.504(2)
P3 O9 . 1.542(2)
P3 O10 1_455 1.519(2)
P3 O8 . 1.526(2)
P3 O7 2_565 1.543(2)
